data_4030118
loop_
_publ_author_name
'Csatayov\'a, Krist\'ina'
'Davies, Stephen G.'
'Fletcher, Ai M.'
'Ford, J. Gair'
'Klauber, David J.'
'Roberts, Paul M.'
'Thomson, James E.'

_publ_section_title
;
 Asymmetric syntheses of (-)-3-epi-Fagomine, (2R,3S,4R)-dihydroxypipecolic
 acid, and several polyhydroxylated homopipecolic acids.
;
_journal_issue 22
_journal_name_full 'The Journal of organic chemistry'
_journal_page_first 10932
_journal_page_last 10944
_journal_paper_doi 10.1021/jo501952t
_journal_volume 79
_journal_year 2014
_chemical_absolute_configuration ad
_chemical_formula_moiety 'C14 H26 N2 O8'
_chemical_formula_sum 'C14 H26 N2 O8'
_chemical_formula_weight 350.37
_space_group_IT_number 19
_symmetry_cell_setting orthorhombic
_symmetry_space_group_name_Hall 'P 2ac 2ab'
_symmetry_space_group_name_H-M 'P 21 21 21'
_atom_sites_solution_hydrogens difmap
_atom_sites_solution_primary direct
_cell_angle_alpha 90
_cell_angle_beta 90
_cell_angle_gamma 90
_cell_formula_units_Z 2
_cell_length_a 8.9839(3)
_cell_length_b 9.0223(5)
_cell_length_c 9.7106(3)
_cell_measurement_reflns_used 1988
_cell_measurement_temperature 150
_cell_measurement_theta_max 76
_cell_measurement_theta_min 5
_cell_volume 787.10(6)
_computing_cell_refinement 'CrysAlis, (Oxford Diffraction, 2002)'
_computing_data_collection 'SuperNova, (Oxford Diffraction, 2010)'
_computing_data_reduction 'CrysAlis, (Oxford Diffraction, 2002)'
_computing_molecular_graphics 'CAMERON (Watkin et al., 1996)'
_computing_publication_material 'CRYSTALS (Betteridge et al., 2003)'
_computing_structure_refinement 'CRYSTALS (Betteridge et al., 2003)'
_computing_structure_solution 'SIR92 (Altomare et al., 1994)'
_diffrn_ambient_temperature 150
_diffrn_measured_fraction_theta_full 0.963
_diffrn_measured_fraction_theta_max 0.898
_diffrn_measurement_device Area
_diffrn_measurement_device_type 'Oxford Diffraction SuperNova'
_diffrn_measurement_method \w
_diffrn_radiation_monochromator graphite
_diffrn_radiation_type 'Cu K\a'
_diffrn_radiation_wavelength 1.54180
_diffrn_reflns_av_R_equivalents 0.012
_diffrn_reflns_limit_h_max 7
_diffrn_reflns_limit_h_min -11
_diffrn_reflns_limit_k_max 10
_diffrn_reflns_limit_k_min -9
_diffrn_reflns_limit_l_max 12
_diffrn_reflns_limit_l_min -12
_diffrn_reflns_number 2402
_diffrn_reflns_theta_full 25.195
_diffrn_reflns_theta_max 76.348
_diffrn_reflns_theta_min 6.698
_diffrn_standards_number 0
_exptl_absorpt_coefficient_mu 1.030
_exptl_absorpt_correction_T_max 0.79
_exptl_absorpt_correction_T_min 0.71
_exptl_absorpt_correction_type multi-scan
_exptl_absorpt_process_details 'CrysAlis, (Oxford Diffraction, 2002)'
_exptl_crystal_colour colourless
_exptl_crystal_density_diffrn 1.478
_exptl_crystal_density_method 'not measured'
_exptl_crystal_description block
_exptl_crystal_F_000 376
_exptl_crystal_size_max 0.280
_exptl_crystal_size_mid 0.250
_exptl_crystal_size_min 0.230
_refine_diff_density_max 0.23
_refine_diff_density_min -0.17
_refine_ls_abs_structure_details 'Flack (1983), 329 Friedel-pairs'
_refine_ls_abs_structure_Flack 0.1(2)
_refine_ls_extinction_method None
_refine_ls_goodness_of_fit_ref 1.0192
_refine_ls_hydrogen_treatment constr
_refine_ls_matrix_type full
_refine_ls_number_parameters 110
_refine_ls_number_reflns 1188
_refine_ls_number_restraints 0
_refine_ls_R_factor_all 0.0294
_refine_ls_R_factor_gt 0.0289
_refine_ls_shift/su_max 0.0002046
_refine_ls_shift/su_mean 0.0000286
_refine_ls_structure_factor_coef Fsqd
_refine_ls_weighting_details
;
 Method= Modified Sheldrick 
 w=1/[\s^2^(F^2^) + ( 0.05P)^2^ + 0.30P] 
 ,where P=(max(Fo^2^,0) + 2Fc^2^)/3 
;
_refine_ls_weighting_scheme calc
_refine_ls_wR_factor_all 0.0774
_refine_ls_wR_factor_gt 0.0768
_refine_ls_wR_factor_ref 0.0774
_reflns_limit_h_max 11
_reflns_limit_h_min -11
_reflns_limit_k_max 10
_reflns_limit_k_min 0
_reflns_limit_l_max 12
_reflns_limit_l_min 0
_reflns_number_gt 1168
_reflns_number_total 1204
_reflns_threshold_expression I>2.0\s(I)
_oxford_diffrn_Wilson_B_factor 1.29
_oxford_diffrn_Wilson_scale 0.00
_oxford_refine_ls_r_factor_ref 0.0294
_oxford_refine_ls_scale 12.9(9)
_oxford_reflns_number_all 1188
_oxford_reflns_threshold_expression_ref I>-3.0\s(I)
_cod_data_source_file jo501952t_si_001.cif
_cod_data_source_block 46
_cod_depositor_comments 'Adding full bibliography for 4030114--4030119.cif.'
_cod_database_code 4030118

loop_
_symmetry_equiv_pos_as_xyz
x,y,z
x+1/2,-y+1/2,-z
-x,y+1/2,-z+1/2
-x+1/2,-y,z+1/2

loop_
_atom_site_label
_atom_site_type_symbol
_atom_site_fract_x
_atom_site_fract_y
_atom_site_fract_z
_atom_site_U_iso_or_equiv
_atom_site_occupancy
_atom_site_adp_type
_atom_site_refinement_flags_posn
O1 O 0.37349(12) 0.14848(15) 0.56702(12) 0.0172 1.0000 Uani .
C2 C 0.50992(16) 0.1172(2) 0.49819(16) 0.0128 1.0000 Uani .
C3 C 0.63264(17) 0.1059(2) 0.60738(16) 0.0139 1.0000 Uani .
O4 O 0.77062(12) 0.09225(15) 0.53501(11) 0.0166 1.0000 Uani .
C5 C 0.60308(17) -0.0255(2) 0.70173(16) 0.0146 1.0000 Uani .
C6 C 0.58853(16) -0.1674(2) 0.62017(16) 0.0139 1.0000 Uani .
N7 N 0.46825(14) -0.15297(17) 0.51470(13) 0.0108 1.0000 Uani .
C8 C 0.49604(16) -0.0269(2) 0.41698(15) 0.0113 1.0000 Uani .
C9 C 0.37088(17) -0.0235(2) 0.31007(17) 0.0150 1.0000 Uani .
C10 C 0.39923(17) 0.0908(2) 0.19737(16) 0.0133 1.0000 Uani .
O11 O 0.29587(12) 0.17344(15) 0.16130(12) 0.0180 1.0000 Uani .
O12 O 0.52985(12) 0.09570(16) 0.14620(12) 0.0185 1.0000 Uani .
H21 H 0.5335 0.1934 0.4282 0.0166 1.0000 Uiso R
H31 H 0.6350 0.2008 0.6627 0.0167 1.0000 Uiso R
H51 H 0.6863 -0.0350 0.7697 0.0174 1.0000 Uiso R
H52 H 0.5094 -0.0085 0.7529 0.0174 1.0000 Uiso R
H61 H 0.5691 -0.2558 0.6786 0.0166 1.0000 Uiso R
H62 H 0.6812 -0.1876 0.5682 0.0166 1.0000 Uiso R
H81 H 0.5919 -0.0468 0.3704 0.0119 1.0000 Uiso R
H92 H 0.3624 -0.1207 0.2689 0.0168 1.0000 Uiso R
H91 H 0.2757 0.0001 0.3565 0.0164 1.0000 Uiso R
H72 H 0.4586 -0.2358 0.4665 0.0148 1.0000 Uiso R
H71 H 0.3810 -0.1409 0.5537 0.0154 1.0000 Uiso R
H41 H 0.8249 0.0365 0.5777 0.0247 1.0000 Uiso R
H11 H 0.3373 0.2323 0.5534 0.0277 1.0000 Uiso R

loop_
_atom_site_aniso_label
_atom_site_aniso_U_11
_atom_site_aniso_U_22
_atom_site_aniso_U_33
_atom_site_aniso_U_23
_atom_site_aniso_U_13
_atom_site_aniso_U_12
O1 0.0151(5) 0.0150(7) 0.0216(6) 0.0017(6) 0.0039(5) 0.0063(5)
C2 0.0126(6) 0.0114(9) 0.0144(7) 0.0017(7) 0.0023(6) 0.0007(6)
C3 0.0137(6) 0.0129(9) 0.0151(7) -0.0021(7) -0.0003(6) -0.0007(7)
O4 0.0120(5) 0.0175(7) 0.0202(5) 0.0039(5) -0.0002(5) -0.0004(5)
C5 0.0141(7) 0.0176(10) 0.0120(7) -0.0009(7) -0.0015(6) 0.0013(6)
C6 0.0136(6) 0.0153(10) 0.0129(7) 0.0051(7) -0.0001(6) 0.0015(6)
N7 0.0103(5) 0.0109(7) 0.0114(6) -0.0007(6) 0.0010(5) -0.0006(5)
C8 0.0108(6) 0.0125(9) 0.0106(6) 0.0024(7) 0.0003(5) -0.0006(6)
C9 0.0147(6) 0.0160(10) 0.0143(7) 0.0011(8) -0.0026(6) -0.0029(6)
C10 0.0141(7) 0.0148(9) 0.0111(7) -0.0033(7) -0.0037(6) -0.0005(6)
O11 0.0144(5) 0.0194(7) 0.0204(6) 0.0011(6) -0.0042(5) 0.0022(5)
O12 0.0156(5) 0.0189(7) 0.0209(6) 0.0070(6) 0.0043(5) 0.0042(5)

loop_
_atom_type_symbol
_atom_type_scat_dispersion_real
_atom_type_scat_dispersion_imag
_atom_type_scat_Cromer_Mann_a1
_atom_type_scat_Cromer_Mann_b1
_atom_type_scat_Cromer_Mann_a2
_atom_type_scat_Cromer_Mann_b2
_atom_type_scat_Cromer_Mann_a3
_atom_type_scat_Cromer_Mann_b3
_atom_type_scat_Cromer_Mann_a4
_atom_type_scat_Cromer_Mann_b4
_atom_type_scat_Cromer_Mann_c
_atom_type_scat_source
C 0.0181 0.0091 2.3100 20.8439 1.0200 10.2075 1.5886 0.5687 0.8650 51.6512 0.2156 'International Tables Vol C 4.2.6.8 and 6.1.1.4'
H 0.0000 0.0000 0.4930 10.5109 0.3229 26.1257 0.1402 3.1424 0.0408 57.7998 0.0030 'International Tables Vol C 4.2.6.8 and 6.1.1.4'
N 0.0311 0.0180 12.2126 0.0057 3.1322 9.8933 2.0125 28.9975 1.1663 0.5826 -11.5290 'International Tables Vol C 4.2.6.8 and 6.1.1.4'
O 0.0492 0.0322 3.0485 13.2771 2.2868 5.7011 1.5463 0.3239 0.8670 32.9089 0.2508 'International Tables Vol C 4.2.6.8 and 6.1.1.4'

loop_
_geom_angle_atom_site_label_1
_geom_angle_atom_site_label_2
_geom_angle_atom_site_label_3
_geom_angle
_geom_angle_publ_flag
C2 O1 H11 116.1 no
O1 C2 C3 107.91(12) yes
O1 C2 C8 109.93(13) yes
C3 C2 C8 111.07(14) yes
O1 C2 H21 111.6 no
C3 C2 H21 111.6 no
C8 C2 H21 104.8 no
C2 C3 O4 106.81(12) yes
C2 C3 C5 110.05(13) yes
O4 C3 C5 112.33(14) yes
C2 C3 H31 109.0 no
O4 C3 H31 108.4 no
C5 C3 H31 110.1 no
C3 O4 H41 108.8 no
C3 C5 C6 111.09(13) yes
C3 C5 H51 109.5 no
C6 C5 H51 109.7 no
C3 C5 H52 109.3 no
C6 C5 H52 108.7 no
H51 C5 H52 108.5 no
C5 C6 N7 110.33(14) yes
C5 C6 H61 113.3 no
N7 C6 H61 109.5 no
C5 C6 H62 110.5 no
N7 C6 H62 105.9 no
H61 C6 H62 107.0 no
C6 N7 C8 112.27(12) yes
C6 N7 H72 111.0 no
C8 N7 H72 108.7 no
C6 N7 H71 111.2 no
C8 N7 H71 109.1 no
H72 N7 H71 104.2 no
C2 C8 N7 109.41(12) yes
C2 C8 C9 113.17(14) yes
N7 C8 C9 108.76(13) yes
C2 C8 H81 108.7 no
N7 C8 H81 107.3 no
C9 C8 H81 109.4 no
C8 C9 C10 112.18(13) yes
C8 C9 H92 108.7 no
C10 C9 H92 109.2 no
C8 C9 H91 109.3 no
C10 C9 H91 109.0 no
H92 C9 H91 108.4 no
C9 C10 O11 118.93(14) yes
C9 C10 O12 117.18(14) yes
O11 C10 O12 123.89(16) yes

loop_
_geom_bond_atom_site_label_1
_geom_bond_atom_site_label_2
_geom_bond_distance
_geom_bond_publ_flag
O1 C2 1.4242(18) yes
O1 H11 0.834 no
C2 C3 1.533(2) yes
C2 C8 1.526(2) yes
C2 H21 0.989 no
C3 O4 1.4304(17) yes
C3 C5 1.521(2) yes
C3 H31 1.010 no
O4 H41 0.814 no
C5 C6 1.512(3) yes
C5 H51 1.001 no
C5 H52 0.989 no
C6 N7 1.4945(19) yes
C6 H61 0.994 no
C6 H62 0.990 no
N7 C8 1.502(2) yes
N7 H72 0.886 no
N7 H71 0.877 no
C8 C9 1.5307(19) yes
C8 H81 0.989 no
C9 C10 1.525(2) yes
C9 H92 0.967 no
C9 H91 0.990 no
C10 O11 1.241(2) yes
C10 O12 1.2751(19) yes

loop_
_geom_hbond_atom_site_label_D
_geom_hbond_atom_site_label_H
_geom_hbond_atom_site_label_A
_geom_hbond_site_symmetry_A
_geom_hbond_angle_DHA
_geom_hbond_distance_DH
_geom_hbond_distance_HA
_geom_hbond_distance_DA
_geom_hbond_publ_flag
C3 H31 O11 2_556 139.18(5) 1.010 2.510 3.340(2) yes
C6 H62 O11 3_645 126.86(4) 0.990 2.566 3.257(2) yes
N7 H72 C10 3_645 142.30(5) 0.886 2.571 3.317(2) yes
N7 H72 O12 3_645 170.45(5) 0.886 1.876 2.754(2) yes
N7 H71 O11 4_555 162.38(6) 0.877 1.924 2.773(2) yes
O4 H41 O12 4_655 169.56(5) 0.814 1.889 2.693(2) yes
O1 H11 O4 2_456 162.07(5) 0.834 1.898 2.703(2) yes
